data_7233785
loop_
_publ_author_name
'Jia-Ling Liao'
'Yun Chi'
'Yu-De Su'
'Hao-Xiang Huang'
'Chih-Hao Chang'
'Shih-Hung Liu'
'Gene-Hsiang Lee'
'Pi-Tai Chou'

_publ_section_title
;
 Os(II) metal phosphors bearing tridentate 2,6-di(pyrazol-3-yl)pyridine
 chelate: synthetic design, characterization and application in OLED
 fabrication
;
_journal_name_full 'Journal of Materials Chemistry C'
_journal_page_first 6269
_journal_page_last 6282
_journal_paper_doi 10.1039/C4TC00865K
_journal_volume 2
_journal_year 2014
_chemical_formula_sum 'C48 H40 F6 N6 O2 Os P2'
_chemical_formula_weight 1099.00
_space_group_IT_number 2
_space_group_name_Hall '-P 1'
_space_group_name_H-M_alt 'P -1'
_symmetry_cell_setting triclinic
_symmetry_space_group_name_H-M 'P -1'
_atom_sites_solution_hydrogens geom
_atom_sites_solution_primary direct
_atom_sites_solution_secondary difmap
_cell_angle_alpha 67.8740(10)
_cell_angle_beta 82.5019(11)
_cell_angle_gamma 67.8270(10)
_cell_formula_units_Z 2
_cell_length_a 12.6562(6)
_cell_length_b 14.1830(7)
_cell_length_c 14.3426(7)
_cell_measurement_reflns_used 7147
_cell_measurement_temperature 150(2)
_cell_measurement_theta_max 24.67
_cell_measurement_theta_min 2.30
_cell_volume 2208.37(19)
_computing_cell_refinement 'Bruker SAINT'
_computing_data_collection 'Bruker SMART'
_computing_data_reduction 'Bruker SAINT'
_computing_molecular_graphics 'Bruker SHELXTL'
_computing_publication_material 'Bruker SHELXTL'
_computing_structure_refinement 'SHELXL-97 (Sheldrick, 1997)'
_computing_structure_solution 'SHELXS-97 (Sheldrick, 1990)'
_diffrn_ambient_temperature 150(2)
_diffrn_measured_fraction_theta_full 0.996
_diffrn_measured_fraction_theta_max 0.996
_diffrn_measurement_device_type 'BRUKER SMART APEXCCD area detector'
_diffrn_measurement_method 'omega scans'
_diffrn_radiation_monochromator graphite
_diffrn_radiation_source 'fine-focus sealed tube'
_diffrn_radiation_type MoK\a
_diffrn_radiation_wavelength 0.71073
_diffrn_reflns_av_R_equivalents 0.0360
_diffrn_reflns_av_sigmaI/netI 0.0498
_diffrn_reflns_limit_h_max 16
_diffrn_reflns_limit_h_min -16
_diffrn_reflns_limit_k_max 18
_diffrn_reflns_limit_k_min -18
_diffrn_reflns_limit_l_max 18
_diffrn_reflns_limit_l_min -18
_diffrn_reflns_number 24937
_diffrn_reflns_theta_full 27.50
_diffrn_reflns_theta_max 27.50
_diffrn_reflns_theta_min 1.53
_exptl_absorpt_coefficient_mu 3.033
_exptl_absorpt_correction_T_max 0.5822
_exptl_absorpt_correction_T_min 0.5177
_exptl_absorpt_correction_type multi-scan
_exptl_crystal_colour deep-yellow
_exptl_crystal_density_diffrn 1.653
_exptl_crystal_density_meas ?
_exptl_crystal_density_method 'not measured'
_exptl_crystal_description block
_exptl_crystal_F_000 1092
_exptl_crystal_size_max 0.25
_exptl_crystal_size_mid 0.25
_exptl_crystal_size_min 0.20
_refine_diff_density_max 1.304
_refine_diff_density_min -0.889
_refine_diff_density_rms 0.127
_refine_ls_extinction_method none
_refine_ls_goodness_of_fit_ref 1.075
_refine_ls_hydrogen_treatment constr
_refine_ls_matrix_type full
_refine_ls_number_parameters 588
_refine_ls_number_reflns 10127
_refine_ls_number_restraints 2
_refine_ls_restrained_S_all 1.085
_refine_ls_R_factor_all 0.0369
_refine_ls_R_factor_gt 0.0322
_refine_ls_shift/su_max 0.001
_refine_ls_shift/su_mean 0.000
_refine_ls_structure_factor_coef Fsqd
_refine_ls_weighting_details 'calc w=1/[\s^2^(Fo^2^)+(0.0437P)^2^+0.0000P] where P=(Fo^2^+2Fc^2^)/3'
_refine_ls_weighting_scheme calc
_refine_ls_wR_factor_gt 0.0812
_refine_ls_wR_factor_ref 0.0835
_reflns_number_gt 9186
_reflns_number_total 10127
_reflns_threshold_expression >2sigma(I)
_cod_data_source_file 1000003.cif
_cod_data_source_block PCOD1000003
_cod_depositor_comments
;
The following automatic conversions were performed:

data item '_symmetry_cell_setting' value 'Triclinic' was changed to
'triclinic' in accordance with the built-in table derived from the
CIF Core dictionary named 'cif_core.dic' version 2.4.5 last updated
on 2014-11-21.

data item '_exptl_crystal_density_meas' value 'not_measured' was
changed to '?' -- the value is perceived as not measured.

Automatic conversion script
Id: cif_fix_values 6909 2019-04-08 15:41:33Z antanas 
;
_cod_original_sg_symbol_H-M P-1
_cod_database_code 7233785

loop_
_symmetry_equiv_pos_as_xyz
'x, y, z'
'-x, -y, -z'

loop_
_atom_site_label
_atom_site_type_symbol
_atom_site_fract_x
_atom_site_fract_y
_atom_site_fract_z
_atom_site_U_iso_or_equiv
_atom_site_adp_type
_atom_site_occupancy
_atom_site_symmetry_multiplicity
_atom_site_calc_flag
_atom_site_refinement_flags
_atom_site_disorder_assembly
_atom_site_disorder_group
Os Os 0.181935(10) 0.278369(10) 0.315174(10) 0.01685(5) Uani 1 1 d . . .
P1 P 0.07146(8) 0.18233(7) 0.41511(7) 0.01916(18) Uani 1 1 d . . .
P2 P 0.33176(8) 0.32646(8) 0.23002(7) 0.02011(19) Uani 1 1 d . . .
N1 N 0.2860(2) 0.3056(3) 0.4875(2) 0.0238(7) Uani 1 1 d . . .
N2 N 0.2066(2) 0.3394(2) 0.4170(2) 0.0199(6) Uani 1 1 d . . .
N3 N 0.0613(2) 0.4290(2) 0.2713(2) 0.0195(6) Uani 1 1 d . . .
N4 N 0.1054(2) 0.2807(2) 0.1954(2) 0.0208(6) Uani 1 1 d . . .
N5 N 0.1112(3) 0.2040(3) 0.1590(2) 0.0251(7) Uani 1 1 d . . .
N6 N 0.3090(2) 0.1222(2) 0.3603(2) 0.0202(6) Uani 1 1 d . . .
C1 C 0.3398(4) 0.3767(4) 0.5953(4) 0.0447(12) Uani 1 1 d . . .
C2 C 0.2631(3) 0.3903(3) 0.5183(3) 0.0277(8) Uani 1 1 d . . .
C3 C 0.1699(3) 0.4787(3) 0.4695(3) 0.0276(8) Uani 1 1 d . . .
H3 H 0.1369 0.5467 0.4790 0.033 Uiso 1 1 calc R . .
C4 C 0.1350(3) 0.4448(3) 0.4028(3) 0.0216(7) Uani 1 1 d . . .
C5 C 0.0508(3) 0.4952(3) 0.3230(3) 0.0232(8) Uani 1 1 d . . .
C6 C -0.0320(3) 0.5992(3) 0.2931(3) 0.0289(9) Uani 1 1 d . . .
H6 H -0.0402 0.6463 0.3283 0.035 Uiso 1 1 calc R . .
C7 C -0.1020(3) 0.6333(3) 0.2118(3) 0.0327(9) Uani 1 1 d . . .
H7 H -0.1589 0.7042 0.1912 0.039 Uiso 1 1 calc R . .
C8 C -0.0900(3) 0.5648(3) 0.1599(3) 0.0293(9) Uani 1 1 d . . .
H8 H -0.1380 0.5885 0.1036 0.035 Uiso 1 1 calc R . .
C9 C -0.0072(3) 0.4615(3) 0.1914(3) 0.0227(7) Uani 1 1 d . . .
C10 C 0.0164(3) 0.3751(3) 0.1512(3) 0.0232(8) Uani 1 1 d . . .
C11 C -0.0363(3) 0.3599(3) 0.0822(3) 0.0290(9) Uani 1 1 d . . .
H11 H -0.0997 0.4109 0.0393 0.035 Uiso 1 1 calc R . .
C12 C 0.0248(3) 0.2534(3) 0.0903(3) 0.0283(8) Uani 1 1 d . . .
C13 C 0.0069(4) 0.1895(4) 0.0375(4) 0.0406(11) Uani 1 1 d . . .
C14 C 0.1574(3) 0.0477(3) 0.4086(3) 0.0240(8) Uani 1 1 d . . .
H14A H 0.1424 -0.0098 0.4682 0.029 Uiso 1 1 calc R . .
H14B H 0.1355 0.0421 0.3477 0.029 Uiso 1 1 calc R . .
C15 C 0.2821(3) 0.0309(3) 0.4053(3) 0.0232(8) Uani 1 1 d . . .
C16 C 0.3643(3) -0.0718(3) 0.4393(3) 0.0298(9) Uani 1 1 d . . .
H16 H 0.3426 -0.1335 0.4733 0.036 Uiso 1 1 calc R . .
C17 C 0.4787(4) -0.0853(3) 0.4238(3) 0.0338(9) Uani 1 1 d . . .
H17 H 0.5364 -0.1557 0.4458 0.041 Uiso 1 1 calc R . .
C18 C 0.5064(3) 0.0064(3) 0.3758(3) 0.0290(9) Uani 1 1 d . . .
H18 H 0.5841 -0.0005 0.3630 0.035 Uiso 1 1 calc R . .
C19 C 0.4218(3) 0.1086(3) 0.3460(3) 0.0231(8) Uani 1 1 d . . .
C20 C 0.4512(3) 0.2091(3) 0.3053(3) 0.0265(8) Uani 1 1 d . . .
H20A H 0.5197 0.1971 0.2628 0.032 Uiso 1 1 calc R . .
H20B H 0.4694 0.2248 0.3617 0.032 Uiso 1 1 calc R . .
C21 C -0.0689(3) 0.2127(3) 0.3679(3) 0.0215(7) Uani 1 1 d . . .
C22 C -0.0952(3) 0.1407(3) 0.3389(3) 0.0278(8) Uani 1 1 d . . .
H22 H -0.0418 0.0688 0.3511 0.033 Uiso 1 1 calc R . .
C23 C -0.1987(3) 0.1732(4) 0.2924(3) 0.0349(10) Uani 1 1 d . . .
H23 H -0.2159 0.1233 0.2732 0.042 Uiso 1 1 calc R . .
C24 C -0.2773(3) 0.2774(4) 0.2737(4) 0.0349(10) Uani 1 1 d . . .
H24 H -0.3476 0.2998 0.2405 0.042 Uiso 1 1 calc R . .
C25 C -0.2528(3) 0.3489(3) 0.3035(3) 0.0333(9) Uani 1 1 d . . .
H25 H -0.3067 0.4205 0.2916 0.040 Uiso 1 1 calc R . .
C26 C -0.1497(3) 0.3163(3) 0.3510(3) 0.0291(9) Uani 1 1 d . . .
H26 H -0.1341 0.3656 0.3722 0.035 Uiso 1 1 calc R . .
C27 C 0.0546(3) 0.1615(3) 0.5485(3) 0.0227(8) Uani 1 1 d . . .
C28 C -0.0475(4) 0.1665(3) 0.5994(3) 0.0303(9) Uani 1 1 d . . .
H28 H -0.1147 0.1839 0.5640 0.036 Uiso 1 1 calc R . .
C29 C -0.0512(4) 0.1461(4) 0.7023(3) 0.0395(11) Uani 1 1 d . . .
H29 H -0.1207 0.1481 0.7373 0.047 Uiso 1 1 calc R . .
C30 C 0.0452(4) 0.1229(3) 0.7537(3) 0.0409(11) Uani 1 1 d . . .
H30 H 0.0420 0.1094 0.8239 0.049 Uiso 1 1 calc R . .
C31 C 0.1464(4) 0.1192(3) 0.7039(3) 0.0365(10) Uani 1 1 d . . .
H31 H 0.2129 0.1030 0.7396 0.044 Uiso 1 1 calc R . .
C32 C 0.1511(3) 0.1392(3) 0.6018(3) 0.0283(8) Uani 1 1 d . . .
H32 H 0.2208 0.1376 0.5675 0.034 Uiso 1 1 calc R . .
C33 C 0.3632(3) 0.3350(3) 0.1000(3) 0.0221(7) Uani 1 1 d . . .
C34 C 0.3456(3) 0.2591(3) 0.0708(3) 0.0272(8) Uani 1 1 d . . .
H34 H 0.3167 0.2068 0.1178 0.033 Uiso 1 1 calc R . .
C35 C 0.3696(3) 0.2587(4) -0.0256(3) 0.0328(9) Uani 1 1 d . . .
H35 H 0.3573 0.2063 -0.0446 0.039 Uiso 1 1 calc R . .
C36 C 0.4113(3) 0.3340(4) -0.0943(3) 0.0340(9) Uani 1 1 d . . .
H36 H 0.4287 0.3327 -0.1604 0.041 Uiso 1 1 calc R . .
C37 C 0.4281(4) 0.4113(4) -0.0681(3) 0.0386(10) Uani 1 1 d . . .
H37 H 0.4556 0.4640 -0.1162 0.046 Uiso 1 1 calc R . .
C38 C 0.4043(4) 0.4119(3) 0.0296(3) 0.0320(9) Uani 1 1 d . . .
H38 H 0.4163 0.4648 0.0481 0.038 Uiso 1 1 calc R . .
C39 C 0.3472(3) 0.4456(3) 0.2383(3) 0.0234(8) Uani 1 1 d . . .
C40 C 0.4234(3) 0.4404(3) 0.3029(3) 0.0266(8) Uani 1 1 d . . .
H40 H 0.4771 0.3718 0.3407 0.032 Uiso 1 1 calc R . .
C41 C 0.4219(3) 0.5348(4) 0.3129(3) 0.0325(9) Uani 1 1 d . . .
H41 H 0.4744 0.5303 0.3575 0.039 Uiso 1 1 calc R . .
C42 C 0.3448(4) 0.6345(4) 0.2585(4) 0.0381(10) Uani 1 1 d . . .
H42 H 0.3440 0.6987 0.2658 0.046 Uiso 1 1 calc R . .
C43 C 0.2684(4) 0.6418(3) 0.1933(3) 0.0367(10) Uani 1 1 d . . .
H43 H 0.2156 0.7108 0.1552 0.044 Uiso 1 1 calc R . .
C44 C 0.2689(3) 0.5477(3) 0.1836(3) 0.0305(9) Uani 1 1 d . . .
H44 H 0.2156 0.5528 0.1395 0.037 Uiso 1 1 calc R . .
F1 F 0.4484(2) 0.3571(3) 0.5651(2) 0.0536(8) Uani 1 1 d . . .
F2 F 0.3471(3) 0.2906(3) 0.6815(2) 0.0685(9) Uani 1 1 d . . .
F3 F 0.3070(3) 0.4622(3) 0.6222(3) 0.0975(16) Uani 1 1 d . . .
F4 F -0.0112(3) 0.1007(3) 0.0990(2) 0.0680(10) Uani 1 1 d . . .
F5 F 0.0954(3) 0.1547(3) -0.0194(2) 0.0667(9) Uani 1 1 d . . .
F6 F -0.0811(3) 0.2470(3) -0.0258(3) 0.0845(13) Uani 1 1 d . . .
O1 O 0.6548(5) -0.0202(5) 0.0914(5) 0.116(2) Uani 1 1 d . . .
O2 O 0.6752(4) 0.0932(3) -0.0623(3) 0.0803(14) Uani 1 1 d D . .
C45 C 0.6686(5) 0.0640(6) 0.0374(5) 0.0726(18) Uani 1 1 d . . .
C46 C 0.6805(5) 0.1459(6) 0.0705(5) 0.0711(18) Uani 1 1 d . . .
H46A H 0.6540 0.1344 0.1399 0.107 Uiso 1 1 calc R . .
H46B H 0.6346 0.2190 0.0264 0.107 Uiso 1 1 calc R . .
H46C H 0.7608 0.1389 0.0673 0.107 Uiso 1 1 calc R . .
C47 C 0.6513(8) 0.0209(6) -0.0900(6) 0.121(4) Uani 1 1 d D . .
H47A H 0.5891 0.0013 -0.0476 0.145 Uiso 1 1 calc R . .
H47B H 0.7196 -0.0465 -0.0773 0.145 Uiso 1 1 calc R . .
C48 C 0.6186(8) 0.0627(6) -0.1921(6) 0.122(4) Uani 1 1 d D . .
H48A H 0.6071 0.0064 -0.2090 0.183 Uiso 1 1 calc R . .
H48B H 0.6786 0.0849 -0.2344 0.183 Uiso 1 1 calc R . .
H48C H 0.5474 0.1259 -0.2039 0.183 Uiso 1 1 calc R . .

loop_
_atom_site_aniso_label
_atom_site_aniso_U_11
_atom_site_aniso_U_22
_atom_site_aniso_U_33
_atom_site_aniso_U_23
_atom_site_aniso_U_13
_atom_site_aniso_U_12
Os 0.01572(8) 0.01596(8) 0.01750(8) -0.00598(6) -0.00177(5) -0.00353(5)
P1 0.0197(4) 0.0175(4) 0.0200(5) -0.0073(4) 0.0004(4) -0.0058(4)
P2 0.0180(4) 0.0215(5) 0.0208(5) -0.0083(4) 0.0001(4) -0.0062(4)
N1 0.0198(15) 0.0290(17) 0.0252(17) -0.0147(14) -0.0017(13) -0.0057(13)
N2 0.0166(14) 0.0198(15) 0.0231(16) -0.0099(13) 0.0006(12) -0.0043(12)
N3 0.0165(14) 0.0171(14) 0.0211(16) -0.0043(12) -0.0017(12) -0.0037(12)
N4 0.0186(14) 0.0239(16) 0.0202(16) -0.0077(13) 0.0001(12) -0.0081(12)
N5 0.0286(16) 0.0303(18) 0.0200(17) -0.0085(14) -0.0011(13) -0.0144(14)
N6 0.0205(14) 0.0201(15) 0.0188(16) -0.0086(13) -0.0038(12) -0.0028(12)
C1 0.034(2) 0.048(3) 0.062(3) -0.038(3) -0.013(2) -0.001(2)
C2 0.0232(18) 0.033(2) 0.031(2) -0.0207(19) -0.0002(16) -0.0054(16)
C3 0.0263(19) 0.027(2) 0.035(2) -0.0198(18) 0.0031(17) -0.0085(16)
C4 0.0213(17) 0.0194(18) 0.0227(19) -0.0078(15) 0.0036(14) -0.0066(14)
C5 0.0215(17) 0.0232(19) 0.025(2) -0.0108(16) 0.0052(15) -0.0075(15)
C6 0.028(2) 0.0209(19) 0.033(2) -0.0090(17) 0.0016(17) -0.0041(16)
C7 0.029(2) 0.022(2) 0.035(2) -0.0066(18) 0.0001(18) 0.0006(16)
C8 0.0259(19) 0.027(2) 0.023(2) -0.0007(17) -0.0063(16) -0.0028(16)
C9 0.0207(17) 0.0230(19) 0.0170(18) -0.0012(15) -0.0010(14) -0.0054(15)
C10 0.0252(18) 0.0246(19) 0.0169(18) -0.0044(15) -0.0030(14) -0.0079(15)
C11 0.0273(19) 0.032(2) 0.022(2) -0.0016(17) -0.0111(16) -0.0091(17)
C12 0.035(2) 0.034(2) 0.019(2) -0.0067(17) -0.0046(16) -0.0165(18)
C13 0.051(3) 0.038(3) 0.035(3) -0.009(2) -0.013(2) -0.017(2)
C14 0.0282(19) 0.0182(18) 0.026(2) -0.0083(16) 0.0022(16) -0.0082(15)
C15 0.0292(19) 0.0181(18) 0.0218(19) -0.0100(15) -0.0005(15) -0.0049(15)
C16 0.034(2) 0.0220(19) 0.032(2) -0.0114(17) -0.0022(17) -0.0060(16)
C17 0.032(2) 0.023(2) 0.036(2) -0.0115(18) -0.0102(18) 0.0046(17)
C18 0.0190(18) 0.031(2) 0.032(2) -0.0155(18) -0.0049(16) 0.0023(16)
C19 0.0199(17) 0.0266(19) 0.0208(19) -0.0110(16) -0.0042(14) -0.0022(15)
C20 0.0188(17) 0.029(2) 0.028(2) -0.0081(17) -0.0037(15) -0.0059(15)
C21 0.0221(17) 0.0250(19) 0.0185(18) -0.0068(15) 0.0017(14) -0.0107(15)
C22 0.0271(19) 0.0229(19) 0.035(2) -0.0115(17) -0.0001(17) -0.0088(16)
C23 0.034(2) 0.037(2) 0.045(3) -0.022(2) -0.0029(19) -0.0161(19)
C24 0.0233(19) 0.040(2) 0.047(3) -0.020(2) -0.0058(18) -0.0093(18)
C25 0.0212(19) 0.033(2) 0.047(3) -0.019(2) -0.0003(18) -0.0060(17)
C26 0.0254(19) 0.028(2) 0.041(2) -0.0179(19) 0.0004(17) -0.0114(16)
C27 0.032(2) 0.0146(17) 0.0187(19) -0.0056(15) 0.0013(15) -0.0063(15)
C28 0.037(2) 0.030(2) 0.029(2) -0.0137(18) 0.0060(18) -0.0155(18)
C29 0.054(3) 0.038(2) 0.030(2) -0.019(2) 0.017(2) -0.019(2)
C30 0.073(3) 0.027(2) 0.022(2) -0.0108(19) 0.004(2) -0.015(2)
C31 0.049(3) 0.027(2) 0.031(2) -0.0073(19) -0.011(2) -0.0099(19)
C32 0.034(2) 0.0200(19) 0.026(2) -0.0047(16) -0.0041(17) -0.0064(16)
C33 0.0185(17) 0.0264(19) 0.0201(19) -0.0086(16) 0.0007(14) -0.0063(15)
C34 0.0253(19) 0.026(2) 0.031(2) -0.0123(17) 0.0034(16) -0.0089(16)
C35 0.032(2) 0.041(2) 0.035(2) -0.023(2) 0.0023(18) -0.0141(19)
C36 0.036(2) 0.048(3) 0.022(2) -0.017(2) 0.0048(17) -0.016(2)
C37 0.050(3) 0.046(3) 0.023(2) -0.008(2) 0.0052(19) -0.027(2)
C38 0.038(2) 0.037(2) 0.029(2) -0.0162(19) 0.0065(18) -0.0203(19)
C39 0.0213(17) 0.0255(19) 0.026(2) -0.0104(16) 0.0028(15) -0.0107(15)
C40 0.0241(18) 0.032(2) 0.026(2) -0.0131(18) 0.0036(16) -0.0114(16)
C41 0.031(2) 0.044(2) 0.038(2) -0.023(2) 0.0015(18) -0.0201(19)
C42 0.043(2) 0.035(2) 0.046(3) -0.021(2) 0.001(2) -0.019(2)
C43 0.040(2) 0.026(2) 0.043(3) -0.010(2) -0.007(2) -0.0094(18)
C44 0.031(2) 0.029(2) 0.032(2) -0.0105(18) -0.0034(17) -0.0109(17)
F1 0.0310(14) 0.071(2) 0.070(2) -0.0358(17) -0.0092(14) -0.0158(14)
F2 0.060(2) 0.102(3) 0.0402(18) -0.0274(19) -0.0133(15) -0.0189(19)
F3 0.073(2) 0.090(3) 0.154(4) -0.104(3) -0.059(2) 0.025(2)
F4 0.119(3) 0.061(2) 0.0513(19) -0.0148(16) -0.0059(19) -0.064(2)
F5 0.090(2) 0.081(2) 0.053(2) -0.0427(19) 0.0070(18) -0.039(2)
F6 0.099(3) 0.060(2) 0.100(3) -0.028(2) -0.073(2) -0.0101(19)
O1 0.116(5) 0.113(5) 0.104(5) 0.005(4) -0.014(4) -0.062(4)
O2 0.130(4) 0.045(2) 0.056(3) -0.017(2) -0.044(3) -0.007(2)
C45 0.057(4) 0.087(5) 0.066(4) -0.016(4) -0.019(3) -0.021(3)
C46 0.057(4) 0.101(5) 0.063(4) -0.051(4) -0.012(3) -0.011(3)
C47 0.151(8) 0.060(5) 0.137(8) -0.030(5) -0.073(7) -0.003(5)
C48 0.188(9) 0.069(5) 0.117(7) -0.047(5) -0.086(7) -0.012(5)

loop_
_atom_type_symbol
_atom_type_description
_atom_type_scat_dispersion_real
_atom_type_scat_dispersion_imag
_atom_type_scat_source
C C 0.0033 0.0016 'International Tables Vol C Tables 4.2.6.8 and 6.1.1.4'
H H 0.0000 0.0000 'International Tables Vol C Tables 4.2.6.8 and 6.1.1.4'
N N 0.0061 0.0033 'International Tables Vol C Tables 4.2.6.8 and 6.1.1.4'
F F 0.0171 0.0103 'International Tables Vol C Tables 4.2.6.8 and 6.1.1.4'
P P 0.1023 0.0942 'International Tables Vol C Tables 4.2.6.8 and 6.1.1.4'
Os Os -1.2165 7.6030 'International Tables Vol C Tables 4.2.6.8 and 6.1.1.4'
O O 0.0106 0.0060 'International Tables Vol C Tables 4.2.6.8 and 6.1.1.4'

loop_
_geom_angle_atom_site_label_1
_geom_angle_atom_site_label_2
_geom_angle_atom_site_label_3
_geom_angle
_geom_angle_site_symmetry_1
_geom_angle_site_symmetry_3
N3 Os N2 78.08(12) . .
N3 Os N4 78.02(12) . .
N2 Os N4 156.09(12) . .
N3 Os N6 179.36(11) . .
N2 Os N6 101.71(11) . .
N4 Os N6 102.19(11) . .
N3 Os P2 97.30(8) . .
N2 Os P2 85.30(8) . .
N4 Os P2 98.11(8) . .
N6 Os P2 82.08(9) . .
N3 Os P1 98.85(8) . .
N2 Os P1 97.63(8) . .
N4 Os P1 85.66(8) . .
N6 Os P1 81.77(9) . .
P2 Os P1 163.85(3) . .
C27 P1 C21 106.11(17) . .
C27 P1 C14 105.72(17) . .
C21 P1 C14 104.51(17) . .
C27 P1 Os 121.30(12) . .
C21 P1 Os 118.22(12) . .
C14 P1 Os 98.58(12) . .
C39 P2 C33 105.70(17) . .
C39 P2 C20 105.30(17) . .
C33 P2 C20 105.35(17) . .
C39 P2 Os 116.81(12) . .
C33 P2 Os 122.33(12) . .
C20 P2 Os 99.22(12) . .
N2 N1 C2 105.5(3) . .
N1 N2 C4 110.4(3) . .
N1 N2 Os 134.7(2) . .
C4 N2 Os 114.3(2) . .
C9 N3 C5 121.8(3) . .
C9 N3 Os 119.2(2) . .
C5 N3 Os 119.0(2) . .
N5 N4 C10 110.4(3) . .
N5 N4 Os 134.1(2) . .
C10 N4 Os 114.7(2) . .
N4 N5 C12 104.9(3) . .
C15 N6 C19 117.6(3) . .
C15 N6 Os 121.3(2) . .
C19 N6 Os 121.1(2) . .
F3 C1 F1 108.1(4) . .
F3 C1 F2 105.8(4) . .
F1 C1 F2 103.5(4) . .
F3 C1 C2 112.2(4) . .
F1 C1 C2 112.8(4) . .
F2 C1 C2 113.9(4) . .
N1 C2 C3 112.7(3) . .
N1 C2 C1 117.4(4) . .
C3 C2 C1 129.9(4) . .
C2 C3 C4 103.7(3) . .
N2 C4 C3 107.7(3) . .
N2 C4 C5 116.5(3) . .
C3 C4 C5 135.7(3) . .
N3 C5 C6 119.3(4) . .
N3 C5 C4 112.0(3) . .
C6 C5 C4 128.6(3) . .
C7 C6 C5 119.5(4) . .
C6 C7 C8 120.5(4) . .
C9 C8 C7 119.0(4) . .
N3 C9 C8 119.9(3) . .
N3 C9 C10 111.9(3) . .
C8 C9 C10 128.1(4) . .
N4 C10 C11 108.4(3) . .
N4 C10 C9 116.1(3) . .
C11 C10 C9 135.3(4) . .
C12 C11 C10 103.8(3) . .
N5 C12 C11 112.5(3) . .
N5 C12 C13 118.3(4) . .
C11 C12 C13 129.2(4) . .
F4 C13 F6 107.1(4) . .
F4 C13 F5 105.3(4) . .
F6 C13 F5 104.7(4) . .
F4 C13 C12 113.3(4) . .
F6 C13 C12 111.9(4) . .
F5 C13 C12 113.9(4) . .
C15 C14 P1 110.3(2) . .
N6 C15 C16 122.2(3) . .
N6 C15 C14 116.1(3) . .
C16 C15 C14 121.5(3) . .
C15 C16 C17 120.0(4) . .
C18 C17 C16 118.1(4) . .
C17 C18 C19 120.3(4) . .
N6 C19 C18 121.8(3) . .
N6 C19 C20 117.2(3) . .
C18 C19 C20 120.8(3) . .
C19 C20 P2 110.8(2) . .
C26 C21 C22 118.4(3) . .
C26 C21 P1 118.3(3) . .
C22 C21 P1 123.0(3) . .
C23 C22 C21 120.3(4) . .
C24 C23 C22 120.7(4) . .
C25 C24 C23 119.4(4) . .
C24 C25 C26 120.0(4) . .
C25 C26 C21 121.1(4) . .
C28 C27 C32 118.8(4) . .
C28 C27 P1 124.1(3) . .
C32 C27 P1 117.1(3) . .
C27 C28 C29 119.9(4) . .
C30 C29 C28 120.3(4) . .
C29 C30 C31 120.3(4) . .
C30 C31 C32 119.9(4) . .
C31 C32 C27 120.8(4) . .
C34 C33 C38 118.8(3) . .
C34 C33 P2 117.3(3) . .
C38 C33 P2 123.9(3) . .
C35 C34 C33 120.8(4) . .
C36 C35 C34 120.1(4) . .
C35 C36 C37 120.5(4) . .
C36 C37 C38 119.7(4) . .
C33 C38 C37 120.1(4) . .
C40 C39 C44 118.5(3) . .
C40 C39 P2 123.9(3) . .
C44 C39 P2 117.2(3) . .
C39 C40 C41 120.6(4) . .
C42 C41 C40 120.2(4) . .
C41 C42 C43 120.2(4) . .
C42 C43 C44 119.8(4) . .
C43 C44 C39 120.7(4) . .
C45 O2 C47 108.6(6) . .
O1 C45 O2 122.8(7) . .
O1 C45 C46 126.3(7) . .
O2 C45 C46 111.0(6) . .
O2 C47 C48 112.8(6) . .

loop_
_geom_bond_atom_site_label_1
_geom_bond_atom_site_label_2
_geom_bond_distance
_geom_bond_site_symmetry_2
Os N3 2.017(3) .
Os N2 2.063(3) .
Os N4 2.063(3) .
Os N6 2.102(3) .
Os P2 2.3015(9) .
Os P1 2.3041(9) .
P1 C27 1.819(4) .
P1 C21 1.821(4) .
P1 C14 1.838(4) .
P2 C39 1.821(4) .
P2 C33 1.823(4) .
P2 C20 1.842(4) .
N1 N2 1.341(4) .
N1 C2 1.351(5) .
N2 C4 1.376(4) .
N3 C9 1.355(5) .
N3 C5 1.362(5) .
N4 N5 1.350(4) .
N4 C10 1.368(5) .
N5 C12 1.356(5) .
N6 C15 1.362(5) .
N6 C19 1.364(4) .
C1 F3 1.312(5) .
C1 F1 1.343(5) .
C1 F2 1.356(6) .
C1 C2 1.475(6) .
C2 C3 1.375(5) .
C3 C4 1.399(5) .
C4 C5 1.444(5) .
C5 C6 1.389(5) .
C6 C7 1.378(6) .
C7 C8 1.387(6) .
C8 C9 1.384(5) .
C9 C10 1.460(5) .
C10 C11 1.383(5) .
C11 C12 1.379(6) .
C12 C13 1.471(6) .
C13 F4 1.322(5) .
C13 F6 1.324(5) .
C13 F5 1.347(6) .
C14 C15 1.501(5) .
C15 C16 1.377(5) .
C16 C17 1.387(6) .
C17 C18 1.377(6) .
C18 C19 1.383(5) .
C19 C20 1.492(5) .
C21 C26 1.387(5) .
C21 C22 1.393(5) .
C22 C23 1.383(5) .
C23 C24 1.381(6) .
C24 C25 1.380(6) .
C25 C26 1.385(5) .
C27 C28 1.390(5) .
C27 C32 1.394(5) .
C28 C29 1.391(6) .
C29 C30 1.375(7) .
C30 C31 1.375(6) .
C31 C32 1.380(6) .
C33 C34 1.389(5) .
C33 C38 1.393(5) .
C34 C35 1.377(5) .
C35 C36 1.373(6) .
C36 C37 1.377(6) .
C37 C38 1.396(6) .
C39 C40 1.386(5) .
C39 C44 1.399(5) .
C40 C41 1.393(5) .
C41 C42 1.373(6) .
C42 C43 1.381(6) .
C43 C44 1.390(5) .
O1 C45 1.217(8) .
O2 C45 1.331(8) .
O2 C47 1.368(6) .
C45 C46 1.471(9) .
C47 C48 1.410(7) .
